data_1513269
loop_
_publ_author_name
'Sahoo, Pathik'
'Adarsh, N. N.'
'Chacko, George E.'
'Raghavan, Srinivasa R.'
'Puranik, Vedavati G.'
'Dastidar, Parthasarathi'

_publ_section_title
;
 Combinatorial Library of Primaryalkylammonium Dicarboxylate Gelators: A
 Supramolecular Synthon Approach&#x2020;
;
_journal_issue 15
_journal_name_full Langmuir
_journal_page_first 8742
_journal_page_last 8750
_journal_paper_doi 10.1021/la9001362
_journal_volume 25
_journal_year 2009
_chemical_formula_sum 'C76 H144 N4 O10'
_chemical_formula_weight 1273.95
_chemical_name_systematic
; 
 ? 
;
_space_group_IT_number 2
_symmetry_cell_setting triclinic
_symmetry_space_group_name_Hall '-P 1'
_symmetry_space_group_name_H-M 'P -1'
_atom_sites_solution_hydrogens geom
_atom_sites_solution_primary direct
_atom_sites_solution_secondary difmap
_audit_creation_method SHELXL-97
_cell_angle_alpha 84.282(3)
_cell_angle_beta 88.588(3)
_cell_angle_gamma 82.560(3)
_cell_formula_units_Z 2
_cell_length_a 11.012(2)
_cell_length_b 13.036(3)
_cell_length_c 28.999(6)
_cell_measurement_temperature 100(2)
_cell_volume 4107.0(15)
_computing_cell_refinement 'BRUKER AXS SMART 3'
_computing_data_collection 'BRUKER AXS SMART 3'
_computing_data_reduction 'BRUKER AXS SAINT'
_computing_molecular_graphics 'BRUKER SHELXTL'
_computing_publication_material 'MERCURY 1.4'
_computing_structure_refinement 'SHELXL-97 (Sheldrick, 1997)'
_computing_structure_solution 'SHELXS-97 (Sheldrick, 1990)'
_diffrn_ambient_temperature 100(2)
_diffrn_detector_area_resol_mean 3
_diffrn_measured_fraction_theta_full 0.997
_diffrn_measured_fraction_theta_max 0.997
_diffrn_measurement_device_type 'BRUKER CCD AREA DETECTOR'
_diffrn_measurement_method 'PHI-OMEGA SCAN'
_diffrn_radiation_monochromator graphite
_diffrn_radiation_source 'fine-focus sealed tube'
_diffrn_radiation_type MoK\a
_diffrn_radiation_wavelength 0.71073
_diffrn_reflns_av_R_equivalents 0.0360
_diffrn_reflns_av_sigmaI/netI 0.0590
_diffrn_reflns_limit_h_max 11
_diffrn_reflns_limit_h_min -11
_diffrn_reflns_limit_k_max 14
_diffrn_reflns_limit_k_min -14
_diffrn_reflns_limit_l_max 31
_diffrn_reflns_limit_l_min -28
_diffrn_reflns_number 23672
_diffrn_reflns_theta_full 22.50
_diffrn_reflns_theta_max 22.50
_diffrn_reflns_theta_min 0.71
_exptl_absorpt_coefficient_mu 0.067
_exptl_absorpt_correction_T_max 0.9987
_exptl_absorpt_correction_T_min 0.9829
_exptl_absorpt_correction_type multi-scan
_exptl_absorpt_process_details SADABS
_exptl_crystal_colour COLORLESS
_exptl_crystal_density_diffrn 1.030
_exptl_crystal_density_method 'not measured'
_exptl_crystal_description PLATE
_exptl_crystal_F_000 1416
_exptl_crystal_size_max 0.26
_exptl_crystal_size_mid 0.12
_exptl_crystal_size_min 0.02
_refine_diff_density_max 0.564
_refine_diff_density_min -0.244
_refine_diff_density_rms 0.067
_refine_ls_extinction_method none
_refine_ls_goodness_of_fit_ref 1.084
_refine_ls_hydrogen_treatment constr
_refine_ls_matrix_type full
_refine_ls_number_parameters 808
_refine_ls_number_reflns 10681
_refine_ls_number_restraints 0
_refine_ls_restrained_S_all 1.084
_refine_ls_R_factor_all 0.1194
_refine_ls_R_factor_gt 0.0882
_refine_ls_shift/su_max 0.000
_refine_ls_shift/su_mean 0.000
_refine_ls_structure_factor_coef Fsqd
_refine_ls_weighting_details 'calc w=1/[\s^2^(Fo^2^)+(0.1827P)^2^+1.5380P] where P=(Fo^2^+2Fc^2^)/3'
_refine_ls_weighting_scheme calc
_refine_ls_wR_factor_gt 0.2734
_refine_ls_wR_factor_ref 0.3058
_reflns_number_gt 6969
_reflns_number_total 10681
_reflns_threshold_expression >2sigma(I)
_cod_data_source_file la9001362sup3.cif
_cod_data_source_block ps0297c_0m
_cod_depositor_comments
;
The following automatic conversions were performed:

'_symmetry_cell_setting' value 'TRICLINIC' changed to 'triclinic'
according to /home/saulius/struct/CIF-dictionaries/cif_core.dic
dictionary named 'cif_core.dic' version 2.4.2 from
2011-04-26.

'_exptl_absorpt_correction_type' value 'MULTI-SCAN'
changed to 'multi-scan' according to
/home/saulius/struct/CIF-dictionaries/cif_core.dic dictionary named
'cif_core.dic' version 2.4.2 from 2011-04-26.

Automatic conversion script
Id: cif_fix_values 1891 2012-01-12 08:04:46Z andrius 
;
_cod_original_sg_symbol_H-M P-1
_cod_database_code 1513269

loop_
_symmetry_equiv_pos_as_xyz
'x, y, z'
'-x, -y, -z'

loop_
_atom_site_label
_atom_site_type_symbol
_atom_site_fract_x
_atom_site_fract_y
_atom_site_fract_z
_atom_site_U_iso_or_equiv
_atom_site_adp_type
_atom_site_occupancy
_atom_site_symmetry_multiplicity
_atom_site_calc_flag
_atom_site_refinement_flags
N1 N 1.0116(3) 0.2386(3) 0.06957(11) 0.0542(10) Uani 1 1 d .
H1A H 1.0430 0.1729 0.0672 0.081 Uiso 1 1 calc R
H1B H 1.0426 0.2797 0.0472 0.081 Uiso 1 1 calc R
H1C H 0.9306 0.2449 0.0668 0.081 Uiso 1 1 calc R
C2 C 1.0422(4) 0.2688(4) 0.11493(14) 0.0508(11) Uani 1 1 d .
H2A H 1.0101 0.3411 0.1169 0.061 Uiso 1 1 calc R
H2B H 1.1306 0.2624 0.1175 0.061 Uiso 1 1 calc R
C3 C 0.9915(4) 0.2035(4) 0.15486(14) 0.0513(11) Uani 1 1 d .
H3A H 1.0268 0.1315 0.1541 0.062 Uiso 1 1 calc R
H3B H 0.9035 0.2072 0.1518 0.062 Uiso 1 1 calc R
C4 C 1.0201(4) 0.2410(4) 0.20089(14) 0.0497(11) Uani 1 1 d .
H4A H 1.1082 0.2368 0.2036 0.060 Uiso 1 1 calc R
H4B H 0.9863 0.3135 0.2009 0.060 Uiso 1 1 calc R
C5 C 0.9709(4) 0.1805(3) 0.24287(14) 0.0496(11) Uani 1 1 d .
H5A H 1.0124 0.1099 0.2453 0.060 Uiso 1 1 calc R
H5B H 0.8844 0.1773 0.2386 0.060 Uiso 1 1 calc R
C6 C 0.9873(4) 0.2279(3) 0.28771(14) 0.0459(11) Uani 1 1 d .
H6A H 1.0739 0.2314 0.2916 0.055 Uiso 1 1 calc R
H6B H 0.9460 0.2986 0.2850 0.055 Uiso 1 1 calc R
C7 C 0.9398(4) 0.1703(3) 0.33066(14) 0.0455(11) Uani 1 1 d .
H7A H 0.9833 0.1004 0.3343 0.055 Uiso 1 1 calc R
H7B H 0.8538 0.1647 0.3266 0.055 Uiso 1 1 calc R
C8 C 0.9538(4) 0.2225(3) 0.37493(14) 0.0466(11) Uani 1 1 d .
H8A H 1.0391 0.2318 0.3779 0.056 Uiso 1 1 calc R
H8B H 0.9066 0.2910 0.3718 0.056 Uiso 1 1 calc R
C9 C 0.9133(4) 0.1636(3) 0.41877(13) 0.0444(10) Uani 1 1 d .
H9A H 0.9591 0.0945 0.4218 0.053 Uiso 1 1 calc R
H9B H 0.8273 0.1558 0.4163 0.053 Uiso 1 1 calc R
C10 C 0.9311(4) 0.2164(3) 0.46244(14) 0.0443(10) Uani 1 1 d .
H10A H 1.0170 0.2248 0.4646 0.053 Uiso 1 1 calc R
H10B H 0.8849 0.2853 0.4594 0.053 Uiso 1 1 calc R
C11 C 0.8922(4) 0.1586(3) 0.50687(13) 0.0431(10) Uani 1 1 d .
H11A H 0.9377 0.0894 0.5098 0.052 Uiso 1 1 calc R
H11B H 0.8061 0.1510 0.5049 0.052 Uiso 1 1 calc R
C12 C 0.9115(4) 0.2106(3) 0.54997(14) 0.0434(10) Uani 1 1 d .
H12A H 0.9977 0.2183 0.5517 0.052 Uiso 1 1 calc R
H12B H 0.8660 0.2797 0.5469 0.052 Uiso 1 1 calc R
C13 C 0.8733(4) 0.1536(3) 0.59481(13) 0.0411(10) Uani 1 1 d .
H13A H 0.9179 0.0841 0.5978 0.049 Uiso 1 1 calc R
H13B H 0.7868 0.1468 0.5934 0.049 Uiso 1 1 calc R
C14 C 0.8955(4) 0.2070(3) 0.63748(13) 0.0427(10) Uani 1 1 d .
H14A H 0.9822 0.2126 0.6390 0.051 Uiso 1 1 calc R
H14B H 0.8523 0.2770 0.6339 0.051 Uiso 1 1 calc R
C15 C 0.8559(4) 0.1531(3) 0.68286(14) 0.0448(10) Uani 1 1 d .
H15A H 0.8991 0.0831 0.6868 0.054 Uiso 1 1 calc R
H15B H 0.7690 0.1478 0.6819 0.054 Uiso 1 1 calc R
C16 C 0.8808(4) 0.2100(3) 0.72391(14) 0.0544(12) Uani 1 1 d .
H16A H 0.9648 0.2229 0.7229 0.082 Uiso 1 1 calc R
H16B H 0.8653 0.1684 0.7521 0.082 Uiso 1 1 calc R
H16C H 0.8283 0.2750 0.7227 0.082 Uiso 1 1 calc R
O17 O 0.5662(3) 0.2396(3) 0.06062(10) 0.0675(10) Uani 1 1 d .
O18 O 0.7651(3) 0.2512(3) 0.04922(9) 0.0583(9) Uani 1 1 d .
C19 C 0.6660(4) 0.2686(4) 0.07075(14) 0.0492(11) Uani 1 1 d .
C20 C 0.6675(3) 0.3216(3) 0.11464(13) 0.0421(10) Uani 1 1 d .
C21 C 0.7050(4) 0.4197(3) 0.11462(17) 0.0525(12) Uani 1 1 d .
C22 C 0.7160(5) 0.4847(4) 0.0690(2) 0.0819(19) Uani 1 1 d .
O23 O 0.6400(3) 0.4838(3) 0.03919(12) 0.0810(12) Uani 1 1 d .
O24X O 0.8138(8) 0.5212(7) 0.0569(3) 0.080(3) Uiso 0.46 1 d P
O24Y O 0.7933(7) 0.5561(6) 0.0751(3) 0.084(2) Uiso 0.54 1 d P
C25 C 0.7176(4) 0.4588(4) 0.1568(2) 0.0729(16) Uani 1 1 d .
H25 H 0.7432 0.5239 0.1573 0.087 Uiso 1 1 calc R
C26 C 0.6929(5) 0.4025(4) 0.19812(19) 0.0656(14) Uani 1 1 d .
H26 H 0.7032 0.4293 0.2261 0.079 Uiso 1 1 calc R
C27 C 0.6532(4) 0.3077(4) 0.19776(15) 0.0532(12) Uani 1 1 d .
H27 H 0.6342 0.2706 0.2255 0.064 Uiso 1 1 calc R
C28 C 0.6413(4) 0.2668(3) 0.15631(13) 0.0450(10) Uani 1 1 d .
H28 H 0.6154 0.2017 0.1563 0.054 Uiso 1 1 calc R
N29 N 0.1277(3) 0.0763(3) 0.95901(11) 0.0593(11) Uani 1 1 d .
H29D H 0.1348 0.1439 0.9562 0.089 Uiso 1 1 calc R
H29E H 0.1511 0.0486 0.9872 0.089 Uiso 1 1 calc R
H29F H 0.0501 0.0675 0.9549 0.089 Uiso 1 1 calc R
C30 C 0.2065(4) 0.0244(4) 0.92370(13) 0.0491(11) Uani 1 1 d .
H30A H 0.1962 -0.0487 0.9258 0.059 Uiso 1 1 calc R
H30B H 0.2917 0.0297 0.9294 0.059 Uiso 1 1 calc R
C31 C 0.1726(4) 0.0746(3) 0.87633(13) 0.0454(10) Uani 1 1 d .
H31A H 0.1849 0.1472 0.8745 0.055 Uiso 1 1 calc R
H31B H 0.0863 0.0717 0.8716 0.055 Uiso 1 1 calc R
C32 C 0.2466(4) 0.0236(3) 0.83747(13) 0.0449(10) Uani 1 1 d .
H32A H 0.3321 0.0326 0.8403 0.054 Uiso 1 1 calc R
H32B H 0.2407 -0.0504 0.8409 0.054 Uiso 1 1 calc R
C33 C 0.2026(4) 0.0688(3) 0.79020(13) 0.0440(10) Uani 1 1 d .
H33A H 0.2030 0.1435 0.7880 0.053 Uiso 1 1 calc R
H33B H 0.1185 0.0560 0.7871 0.053 Uiso 1 1 calc R
C34 C 0.2777(4) 0.0261(3) 0.75003(13) 0.0430(10) Uani 1 1 d .
H34A H 0.3604 0.0436 0.7515 0.052 Uiso 1 1 calc R
H34B H 0.2824 -0.0491 0.7532 0.052 Uiso 1 1 calc R
C35 C 0.2250(4) 0.0677(3) 0.70333(13) 0.0436(10) Uani 1 1 d .
H35A H 0.2146 0.1431 0.7015 0.052 Uiso 1 1 calc R
H35B H 0.1443 0.0463 0.7015 0.052 Uiso 1 1 calc R
C36 C 0.2994(4) 0.0342(3) 0.66151(13) 0.0417(10) Uani 1 1 d .
H36A H 0.3790 0.0583 0.6624 0.050 Uiso 1 1 calc R
H36B H 0.3126 -0.0411 0.6637 0.050 Uiso 1 1 calc R
C37 C 0.2416(4) 0.0739(3) 0.61589(13) 0.0411(10) Uani 1 1 d .
H37A H 0.2252 0.1490 0.6144 0.049 Uiso 1 1 calc R
H37B H 0.1635 0.0474 0.6146 0.049 Uiso 1 1 calc R
C38 C 0.3171(3) 0.0447(3) 0.57378(12) 0.0371(9) Uani 1 1 d .
H38A H 0.3354 -0.0304 0.5757 0.045 Uiso 1 1 calc R
H38B H 0.3943 0.0729 0.5745 0.045 Uiso 1 1 calc R
C39 C 0.2568(4) 0.0824(3) 0.52782(13) 0.0387(10) Uani 1 1 d .
H39A H 0.2374 0.1574 0.5261 0.046 Uiso 1 1 calc R
H39B H 0.1801 0.0535 0.5269 0.046 Uiso 1 1 calc R
C40 C 0.3333(3) 0.0545(3) 0.48568(12) 0.0367(9) Uani 1 1 d .
H40A H 0.3531 -0.0205 0.4875 0.044 Uiso 1 1 calc R
H40B H 0.4096 0.0839 0.4865 0.044 Uiso 1 1 calc R
C41 C 0.2716(4) 0.0919(3) 0.43972(12) 0.0377(9) Uani 1 1 d .
H41A H 0.1969 0.0603 0.4385 0.045 Uiso 1 1 calc R
H41B H 0.2488 0.1665 0.4385 0.045 Uiso 1 1 calc R
C42 C 0.3490(3) 0.0681(3) 0.39758(13) 0.0373(9) Uani 1 1 d .
H42A H 0.3707 -0.0066 0.3983 0.045 Uiso 1 1 calc R
H42B H 0.4242 0.0990 0.3989 0.045 Uiso 1 1 calc R
C43 C 0.2856(4) 0.1080(3) 0.35206(12) 0.0398(10) Uani 1 1 d .
H43A H 0.2134 0.0733 0.3499 0.048 Uiso 1 1 calc R
H43B H 0.2584 0.1817 0.3524 0.048 Uiso 1 1 calc R
C44 C 0.3642(4) 0.0919(4) 0.30959(14) 0.0519(11) Uani 1 1 d .
H44A H 0.4328 0.1303 0.3101 0.078 Uiso 1 1 calc R
H44B H 0.3168 0.1159 0.2824 0.078 Uiso 1 1 calc R
H44C H 0.3931 0.0193 0.3092 0.078 Uiso 1 1 calc R
N1A N 0.4626(3) 0.8457(3) 0.02084(10) 0.0486(9) Uani 1 1 d .
H1A1 H 0.4154 0.9044 0.0258 0.073 Uiso 1 1 calc R
H1A2 H 0.4390 0.8223 -0.0049 0.073 Uiso 1 1 calc R
H1A3 H 0.5402 0.8578 0.0177 0.073 Uiso 1 1 calc R
C2A C 0.4511(4) 0.7665(3) 0.06081(13) 0.0442(10) Uani 1 1 d .
H2A1 H 0.4951 0.7004 0.0538 0.053 Uiso 1 1 calc R
H2A2 H 0.3656 0.7576 0.0658 0.053 Uiso 1 1 calc R
C3A C 0.5024(4) 0.7989(3) 0.10479(13) 0.0491(11) Uani 1 1 d .
H3A1 H 0.5902 0.7988 0.1011 0.059 Uiso 1 1 calc R
H3A2 H 0.4663 0.8691 0.1094 0.059 Uiso 1 1 calc R
C4A C 0.4766(4) 0.7274(3) 0.14669(13) 0.0447(10) Uani 1 1 d .
H4A1 H 0.5120 0.6571 0.1418 0.054 Uiso 1 1 calc R
H4A2 H 0.3888 0.7278 0.1503 0.054 Uiso 1 1 calc R
C5A C 0.5275(4) 0.7573(3) 0.19105(13) 0.0481(11) Uani 1 1 d .
H5A1 H 0.6162 0.7468 0.1891 0.058 Uiso 1 1 calc R
H5A2 H 0.5023 0.8308 0.1931 0.058 Uiso 1 1 calc R
C6A C 0.4878(4) 0.6979(3) 0.23462(14) 0.0483(11) Uani 1 1 d .
H6A1 H 0.5260 0.6264 0.2352 0.058 Uiso 1 1 calc R
H6A2 H 0.3999 0.6975 0.2338 0.058 Uiso 1 1 calc R
C7A C 0.5191(4) 0.7411(3) 0.27906(14) 0.0498(11) Uani 1 1 d .
H7A1 H 0.6072 0.7400 0.2802 0.060 Uiso 1 1 calc R
H7A2 H 0.4826 0.8131 0.2780 0.060 Uiso 1 1 calc R
C8A C 0.4769(4) 0.6834(3) 0.32304(14) 0.0480(11) Uani 1 1 d .
H8A1 H 0.5204 0.6134 0.3259 0.058 Uiso 1 1 calc R
H8A2 H 0.3904 0.6778 0.3205 0.058 Uiso 1 1 calc R
C9A C 0.4966(4) 0.7340(3) 0.36691(13) 0.0487(11) Uani 1 1 d .
H9A1 H 0.5831 0.7396 0.3695 0.058 Uiso 1 1 calc R
H9A2 H 0.4529 0.8039 0.3642 0.058 Uiso 1 1 calc R
C10A C 0.4537(4) 0.6747(3) 0.41088(13) 0.0466(11) Uani 1 1 d .
H10C H 0.4982 0.6051 0.4139 0.056 Uiso 1 1 calc R
H10D H 0.3674 0.6682 0.4082 0.056 Uiso 1 1 calc R
C11A C 0.4721(4) 0.7270(3) 0.45444(13) 0.0436(10) Uani 1 1 d .
H11C H 0.4279 0.7967 0.4513 0.052 Uiso 1 1 calc R
H11D H 0.5584 0.7331 0.4572 0.052 Uiso 1 1 calc R
C12A C 0.4283(4) 0.6677(3) 0.49872(13) 0.0433(10) Uani 1 1 d .
H12C H 0.3419 0.6619 0.4960 0.052 Uiso 1 1 calc R
H12D H 0.4722 0.5980 0.5017 0.052 Uiso 1 1 calc R
C13A C 0.4470(4) 0.7193(3) 0.54207(13) 0.0418(10) Uani 1 1 d .
H13C H 0.4035 0.7892 0.5388 0.050 Uiso 1 1 calc R
H13D H 0.5335 0.7249 0.5447 0.050 Uiso 1 1 calc R
C14A C 0.4037(4) 0.6620(3) 0.58657(13) 0.0415(10) Uani 1 1 d .
H14C H 0.3169 0.6572 0.5842 0.050 Uiso 1 1 calc R
H14D H 0.4463 0.5917 0.5897 0.050 Uiso 1 1 calc R
C15A C 0.4245(4) 0.7130(3) 0.62942(13) 0.0452(11) Uani 1 1 d .
H15C H 0.3826 0.7834 0.6262 0.054 Uiso 1 1 calc R
H15D H 0.5113 0.7170 0.6320 0.054 Uiso 1 1 calc R
C16A C 0.3799(4) 0.6561(3) 0.67393(15) 0.0567(12) Uani 1 1 d .
H16D H 0.2928 0.6565 0.6728 0.085 Uiso 1 1 calc R
H16E H 0.3997 0.6905 0.7000 0.085 Uiso 1 1 calc R
H16F H 0.4192 0.5857 0.6770 0.085 Uiso 1 1 calc R
O17A O 0.1352(3) -0.1375(3) 0.08810(11) 0.0729(10) Uani 1 1 d .
O18A O 0.0846(3) 0.0256(3) 0.05699(10) 0.0564(8) Uani 1 1 d .
C19A C 0.1445(4) -0.0425(4) 0.08468(15) 0.0499(12) Uani 1 1 d .
C20A C 0.2297(4) -0.0066(3) 0.11757(13) 0.0418(10) Uani 1 1 d .
C21A C 0.3045(3) 0.0696(3) 0.10305(12) 0.0394(10) Uani 1 1 d .
C22A C 0.3125(3) 0.1124(4) 0.05321(13) 0.0425(10) Uani 1 1 d .
O23A O 0.3435(2) 0.0484(2) 0.02359(9) 0.0499(8) Uani 1 1 d .
O24A O 0.2916(3) 0.2085(3) 0.04408(9) 0.0529(8) Uani 1 1 d .
C25A C 0.3755(3) 0.1056(3) 0.13486(13) 0.0404(10) Uani 1 1 d .
H25A H 0.4253 0.1564 0.1253 0.048 Uiso 1 1 calc R
C26A C 0.3731(4) 0.0664(3) 0.18121(13) 0.0483(11) Uani 1 1 d .
H26A H 0.4218 0.0903 0.2025 0.058 Uiso 1 1 calc R
C27A C 0.2986(4) -0.0079(3) 0.19540(14) 0.0494(11) Uani 1 1 d .
H27A H 0.2957 -0.0333 0.2265 0.059 Uiso 1 1 calc R
C28A C 0.2283(4) -0.0448(3) 0.16382(14) 0.0482(11) Uani 1 1 d .
H28A H 0.1792 -0.0959 0.1736 0.058 Uiso 1 1 calc R
N29A N 0.3703(5) 0.4132(3) 0.04787(16) 0.0867(15) Uani 1 1 d .
H29A H 0.4334 0.3642 0.0542 0.130 Uiso 1 1 calc R
H29B H 0.3880 0.4544 0.0230 0.130 Uiso 1 1 calc R
H29C H 0.3044 0.3834 0.0424 0.130 Uiso 1 1 calc R
C30A C 0.3463(6) 0.4729(4) 0.0862(2) 0.089(2) Uani 1 1 d .
C31A C 0.3332(5) 0.4180(4) 0.13151(17) 0.0643(14) Uani 1 1 d .
C32A C 0.3376(7) 0.4716(5) 0.1772(3) 0.0456(17) Uiso 0.62 1 d P
C32B C 0.2720(12) 0.4716(9) 0.1616(4) 0.046(3) Uiso 0.38 1 d P
C33A C 0.3012(4) 0.4193(3) 0.21743(17) 0.0576(12) Uani 1 1 d .
C34A C 0.3014(7) 0.4710(5) 0.2652(3) 0.0474(17) Uiso 0.61 1 d P
C34B C 0.2306(11) 0.4706(8) 0.2486(4) 0.045(3) Uiso 0.39 1 d P
C35A C 0.2659(5) 0.4191(4) 0.30389(18) 0.0633(13) Uani 1 1 d .
C36A C 0.2678(7) 0.4675(5) 0.3524(3) 0.0472(18) Uiso 0.60 1 d P
C36B C 0.1939(11) 0.4665(9) 0.3354(4) 0.055(3) Uiso 0.40 1 d P
C37A C 0.2314(5) 0.4175(4) 0.39087(18) 0.0698(15) Uani 1 1 d .
C38A C 0.2393(7) 0.4626(5) 0.4398(3) 0.0449(17) Uiso 0.59 1 d P
C38B C 0.1639(11) 0.4654(8) 0.4232(4) 0.052(3) Uiso 0.41 1 d P
C39A C 0.2028(5) 0.4130(4) 0.47806(19) 0.0746(16) Uani 1 1 d .
C40A C 0.2117(7) 0.4573(6) 0.5278(3) 0.0454(18) Uiso 0.57 1 d P
C40B C 0.1392(11) 0.4605(8) 0.5112(4) 0.058(3) Uiso 0.43 1 d P
C41A C 0.1758(5) 0.4070(4) 0.5656(2) 0.0810(18) Uani 1 1 d .
C42A C 0.1869(7) 0.4480(6) 0.6166(3) 0.0456(18) Uiso 0.58 1 d P
C42B C 0.1193(11) 0.4568(8) 0.5997(4) 0.053(3) Uiso 0.42 1 d P
C43A C 0.1494(7) 0.3988(5) 0.6541(2) 0.096(2) Uani 1 1 d .
C44A C 0.1589(8) 0.4403(6) 0.7035(3) 0.061(2) Uiso 0.62 1 d P
C44B C 0.0902(12) 0.4556(9) 0.6870(4) 0.054(3) Uiso 0.38 1 d P
O45A O 0.7584(4) 0.7458(3) 0.04581(14) 0.0642(11) Uiso 0.76 1 d P
O45B O 0.9035(15) 0.7135(12) 0.0250(6) 0.090(5) Uiso 0.24 1 d P
O46A O 0.1476(6) 0.6900(5) 0.0385(2) 0.0771(18) Uiso 0.59 1 d P
O46B O 0.0915(10) 0.7320(8) 0.0300(4) 0.090(3) Uiso 0.41 1 d P

loop_
_atom_site_aniso_label
_atom_site_aniso_U_11
_atom_site_aniso_U_22
_atom_site_aniso_U_33
_atom_site_aniso_U_23
_atom_site_aniso_U_13
_atom_site_aniso_U_12
N1 0.039(2) 0.086(3) 0.039(2) 0.0096(18) -0.0058(16) -0.0235(19)
C2 0.038(2) 0.074(3) 0.043(3) -0.008(2) -0.005(2) -0.012(2)
C3 0.039(2) 0.075(3) 0.040(3) 0.000(2) -0.012(2) -0.010(2)
C4 0.036(2) 0.066(3) 0.046(3) -0.010(2) -0.009(2) 0.003(2)
C5 0.042(3) 0.063(3) 0.041(3) -0.009(2) -0.008(2) 0.006(2)
C6 0.042(2) 0.052(3) 0.044(3) -0.012(2) -0.007(2) 0.003(2)
C7 0.042(2) 0.050(3) 0.042(3) -0.011(2) -0.009(2) 0.0058(19)
C8 0.044(3) 0.052(3) 0.043(3) -0.015(2) -0.006(2) 0.004(2)
C9 0.042(2) 0.049(3) 0.040(2) -0.0143(19) -0.0080(19) 0.0081(19)
C10 0.040(2) 0.047(2) 0.046(3) -0.014(2) -0.004(2) 0.0028(19)
C11 0.039(2) 0.046(2) 0.044(3) -0.0149(19) -0.0017(19) 0.0034(19)
C12 0.041(2) 0.046(2) 0.045(3) -0.015(2) -0.0027(19) 0.0000(19)
C13 0.036(2) 0.042(2) 0.045(3) -0.0148(19) -0.0017(19) 0.0017(18)
C14 0.044(2) 0.043(2) 0.042(2) -0.0085(19) -0.0002(19) -0.0013(19)
C15 0.050(3) 0.036(2) 0.048(3) -0.0046(19) 0.003(2) -0.0047(19)
C16 0.067(3) 0.054(3) 0.041(3) -0.001(2) 0.007(2) -0.008(2)
O17 0.0492(19) 0.131(3) 0.0339(17) -0.0181(17) 0.0014(14) -0.0462(19)
O18 0.0449(19) 0.095(2) 0.0362(17) -0.0004(15) -0.0002(15) -0.0189(16)
C19 0.043(3) 0.077(3) 0.029(2) 0.008(2) -0.009(2) -0.022(2)
C20 0.033(2) 0.065(3) 0.029(2) 0.0051(19) -0.0101(17) -0.014(2)
C21 0.035(2) 0.055(3) 0.066(3) 0.013(2) -0.016(2) -0.013(2)
C22 0.040(3) 0.081(4) 0.119(5) 0.045(3) -0.007(3) -0.029(3)
O23 0.052(2) 0.114(3) 0.065(2) 0.047(2) -0.0033(19) -0.009(2)
C25 0.054(3) 0.047(3) 0.119(5) -0.011(3) -0.031(3) -0.008(2)
C26 0.069(3) 0.063(3) 0.065(3) -0.023(3) -0.027(3) 0.010(3)
C27 0.060(3) 0.061(3) 0.034(3) -0.002(2) -0.012(2) 0.008(2)
C28 0.052(3) 0.053(3) 0.031(2) -0.0027(19) -0.0042(19) -0.010(2)
N29 0.046(2) 0.109(3) 0.031(2) -0.007(2) -0.0047(17) -0.039(2)
C30 0.049(3) 0.068(3) 0.033(2) 0.002(2) -0.007(2) -0.025(2)
C31 0.040(2) 0.064(3) 0.034(2) 0.000(2) -0.0039(19) -0.017(2)
C32 0.044(2) 0.056(3) 0.036(2) -0.0010(19) -0.0043(19) -0.012(2)
C33 0.045(2) 0.051(3) 0.037(2) -0.0040(19) -0.0050(19) -0.008(2)
C34 0.045(2) 0.053(3) 0.032(2) -0.0045(19) -0.0044(19) -0.008(2)
C35 0.046(2) 0.049(3) 0.037(2) -0.0090(19) -0.0026(19) -0.0058(19)
C36 0.038(2) 0.048(2) 0.039(2) -0.0054(19) -0.0049(19) -0.0022(18)
C37 0.042(2) 0.047(2) 0.034(2) -0.0078(18) -0.0037(19) -0.0042(19)
C38 0.037(2) 0.041(2) 0.033(2) -0.0057(17) -0.0054(18) -0.0009(17)
C39 0.040(2) 0.040(2) 0.036(2) -0.0070(18) -0.0080(18) -0.0009(18)
C40 0.039(2) 0.039(2) 0.032(2) -0.0063(17) -0.0020(18) -0.0041(18)
C41 0.041(2) 0.035(2) 0.036(2) -0.0049(17) -0.0062(18) 0.0023(17)
C42 0.036(2) 0.038(2) 0.038(2) -0.0090(17) -0.0012(18) -0.0017(17)
C43 0.044(2) 0.041(2) 0.034(2) -0.0056(17) -0.0042(18) -0.0029(18)
C44 0.056(3) 0.063(3) 0.036(2) -0.011(2) 0.000(2) -0.003(2)
N1A 0.044(2) 0.078(3) 0.0288(18) -0.0026(17) -0.0026(15) -0.0269(18)
C2A 0.042(2) 0.062(3) 0.031(2) -0.0002(19) -0.0075(19) -0.017(2)
C3A 0.049(3) 0.063(3) 0.038(2) -0.002(2) -0.011(2) -0.017(2)
C4A 0.054(3) 0.048(2) 0.031(2) -0.0030(18) -0.0081(19) -0.003(2)
C5A 0.056(3) 0.053(3) 0.035(2) -0.006(2) -0.011(2) -0.003(2)
C6A 0.060(3) 0.042(2) 0.040(2) -0.0061(19) -0.010(2) 0.005(2)
C7A 0.064(3) 0.044(2) 0.039(3) -0.0075(19) -0.014(2) 0.005(2)
C8A 0.059(3) 0.042(2) 0.041(3) -0.0114(19) -0.013(2) 0.011(2)
C9A 0.066(3) 0.039(2) 0.039(2) -0.0052(19) -0.011(2) 0.004(2)
C10A 0.062(3) 0.040(2) 0.035(2) -0.0061(18) -0.011(2) 0.010(2)
C11A 0.059(3) 0.036(2) 0.035(2) -0.0068(18) -0.013(2) 0.0034(19)
C12A 0.056(3) 0.034(2) 0.038(2) -0.0077(18) -0.008(2) 0.0060(19)
C13A 0.053(3) 0.034(2) 0.036(2) -0.0049(18) -0.0089(19) 0.0044(18)
C14A 0.048(2) 0.035(2) 0.038(2) -0.0046(18) -0.0076(19) 0.0070(18)
C15A 0.063(3) 0.038(2) 0.032(2) -0.0048(18) -0.006(2) 0.005(2)
C16A 0.070(3) 0.056(3) 0.041(3) -0.005(2) -0.004(2) 0.005(2)
O17A 0.074(2) 0.092(3) 0.065(2) -0.0275(19) 0.0151(18) -0.047(2)
O18A 0.0409(17) 0.102(3) 0.0327(17) -0.0145(17) -0.0043(14) -0.0256(17)
C19A 0.044(3) 0.080(4) 0.035(3) -0.017(2) 0.012(2) -0.034(3)
C20A 0.039(2) 0.057(3) 0.032(2) -0.0023(19) 0.0025(18) -0.019(2)
C21A 0.037(2) 0.058(3) 0.025(2) -0.0064(18) -0.0019(18) -0.0117(19)
C22A 0.031(2) 0.072(3) 0.027(2) 0.000(2) -0.0063(18) -0.020(2)
O23A 0.0416(17) 0.083(2) 0.0281(16) -0.0037(15) -0.0020(13) -0.0186(15)
O24A 0.0575(19) 0.068(2) 0.0337(16) 0.0075(14) -0.0103(14) -0.0189(16)
C25A 0.035(2) 0.053(3) 0.034(2) -0.0004(19) -0.0024(18) -0.0125(19)
C26A 0.048(3) 0.070(3) 0.027(2) -0.007(2) -0.0114(19) -0.008(2)
C27A 0.049(3) 0.068(3) 0.031(2) 0.006(2) -0.003(2) -0.012(2)
C28A 0.045(3) 0.064(3) 0.036(2) 0.003(2) 0.007(2) -0.020(2)
N29A 0.120(4) 0.065(3) 0.079(3) 0.018(2) -0.046(3) -0.036(3)
C30A 0.114(5) 0.059(3) 0.084(4) 0.010(3) 0.054(4) 0.001(3)
C31A 0.080(4) 0.051(3) 0.062(3) 0.000(2) -0.033(3) -0.009(2)
C33A 0.058(3) 0.048(3) 0.068(3) -0.014(2) -0.022(2) -0.002(2)
C35A 0.072(3) 0.055(3) 0.066(3) -0.020(2) -0.021(3) -0.003(2)
C37A 0.080(4) 0.063(3) 0.069(3) -0.032(3) -0.023(3) 0.009(3)
C39A 0.085(4) 0.065(3) 0.077(4) -0.041(3) -0.025(3) 0.010(3)
C41A 0.087(4) 0.074(4) 0.085(4) -0.052(3) -0.030(3) 0.016(3)
C43A 0.126(5) 0.091(4) 0.075(4) -0.047(4) -0.032(4) 0.014(4)

loop_
_atom_type_symbol
_atom_type_description
_atom_type_scat_dispersion_real
_atom_type_scat_dispersion_imag
_atom_type_scat_source
C C 0.0033 0.0016 'International Tables Vol C Tables 4.2.6.8 and 6.1.1.4'
N N 0.0061 0.0033 'International Tables Vol C Tables 4.2.6.8 and 6.1.1.4'
O O 0.0106 0.0060 'International Tables Vol C Tables 4.2.6.8 and 6.1.1.4'
H H 0.0000 0.0000 'International Tables Vol C Tables 4.2.6.8 and 6.1.1.4'

loop_
_geom_angle_atom_site_label_1
_geom_angle_atom_site_label_2
_geom_angle_atom_site_label_3
_geom_angle
_geom_angle_site_symmetry_1
_geom_angle_site_symmetry_3
C2 N1 H1A 109.5 . .
C2 N1 H1B 109.5 . .
H1A N1 H1B 109.5 . .
C2 N1 H1C 109.5 . .
H1A N1 H1C 109.5 . .
H1B N1 H1C 109.5 . .
N1 C2 C3 112.9(3) . .
N1 C2 H2A 109.0 . .
C3 C2 H2A 109.0 . .
N1 C2 H2B 109.0 . .
C3 C2 H2B 109.0 . .
H2A C2 H2B 107.8 . .
C2 C3 C4 110.9(4) . .
C2 C3 H3A 109.5 . .
C4 C3 H3A 109.5 . .
C2 C3 H3B 109.5 . .
C4 C3 H3B 109.5 . .
H3A C3 H3B 108.0 . .
C5 C4 C3 114.4(4) . .
C5 C4 H4A 108.7 . .
C3 C4 H4A 108.7 . .
C5 C4 H4B 108.7 . .
C3 C4 H4B 108.7 . .
H4A C4 H4B 107.6 . .
C4 C5 C6 113.0(4) . .
C4 C5 H5A 109.0 . .
C6 C5 H5A 109.0 . .
C4 C5 H5B 109.0 . .
C6 C5 H5B 109.0 . .
H5A C5 H5B 107.8 . .
C7 C6 C5 115.0(4) . .
C7 C6 H6A 108.5 . .
C5 C6 H6A 108.5 . .
C7 C6 H6B 108.5 . .
C5 C6 H6B 108.5 . .
H6A C6 H6B 107.5 . .
C6 C7 C8 113.5(4) . .
C6 C7 H7A 108.9 . .
C8 C7 H7A 108.9 . .
C6 C7 H7B 108.9 . .
C8 C7 H7B 108.9 . .
H7A C7 H7B 107.7 . .
C9 C8 C7 114.7(4) . .
C9 C8 H8A 108.6 . .
C7 C8 H8A 108.6 . .
C9 C8 H8B 108.6 . .
C7 C8 H8B 108.6 . .
H8A C8 H8B 107.6 . .
C8 C9 C10 113.4(3) . .
C8 C9 H9A 108.9 . .
C10 C9 H9A 108.9 . .
C8 C9 H9B 108.9 . .
C10 C9 H9B 108.9 . .
H9A C9 H9B 107.7 . .
C11 C10 C9 114.5(3) . .
C11 C10 H10A 108.6 . .
C9 C10 H10A 108.6 . .
C11 C10 H10B 108.6 . .
C9 C10 H10B 108.6 . .
H10A C10 H10B 107.6 . .
C10 C11 C12 114.2(3) . .
C10 C11 H11A 108.7 . .
C12 C11 H11A 108.7 . .
C10 C11 H11B 108.7 . .
C12 C11 H11B 108.7 . .
H11A C11 H11B 107.6 . .
C13 C12 C11 115.0(3) . .
C13 C12 H12A 108.5 . .
C11 C12 H12A 108.5 . .
C13 C12 H12B 108.5 . .
C11 C12 H12B 108.5 . .
H12A C12 H12B 107.5 . .
C12 C13 C14 113.7(3) . .
C12 C13 H13A 108.8 . .
C14 C13 H13A 108.8 . .
C12 C13 H13B 108.8 . .
C14 C13 H13B 108.8 . .
H13A C13 H13B 107.7 . .
C15 C14 C13 115.0(3) . .
C15 C14 H14A 108.5 . .
C13 C14 H14A 108.5 . .
C15 C14 H14B 108.5 . .
C13 C14 H14B 108.5 . .
H14A C14 H14B 107.5 . .
C14 C15 C16 112.3(3) . .
C14 C15 H15A 109.1 . .
C16 C15 H15A 109.1 . .
C14 C15 H15B 109.1 . .
C16 C15 H15B 109.1 . .
H15A C15 H15B 107.9 . .
C15 C16 H16A 109.5 . .
C15 C16 H16B 109.5 . .
H16A C16 H16B 109.5 . .
C15 C16 H16C 109.5 . .
H16A C16 H16C 109.5 . .
H16B C16 H16C 109.5 . .
O18 C19 O17 125.5(4) 1 1
O18 C19 O17 125.5(4) . 1
O18 C19 O17 125.5(4) 1 .
O18 C19 O17 125.5(4) . .
O18 C19 C20 117.6(4) 1 .
O18 C19 C20 117.6(4) . .
O17 C19 C20 116.8(4) 1 .
O17 C19 C20 116.8(4) . .
C28 C20 C21 119.6(4) . .
C28 C20 C19 118.5(4) . .
C21 C20 C19 121.7(4) . .
C25 C21 C20 118.6(4) . .
C25 C21 C22 122.0(5) . .
C20 C21 C22 119.0(5) . .
O23 C22 O24X 117.6(7) . .
O23 C22 O24Y 130.4(6) . .
O23 C22 C21 119.0(4) . .
O24X C22 C21 121.5(6) . .
O24Y C22 C21 107.9(6) . .
O24Y O24X C22 81.6(11) . .
O24X O24Y C22 65.9(10) . .
C26 C25 C21 121.1(5) . .
C26 C25 H25 119.4 . .
C21 C25 H25 119.4 . .
C27 C26 C25 119.9(5) . .
C27 C26 H26 120.1 . .
C25 C26 H26 120.1 . .
C26 C27 C28 120.0(4) . .
C26 C27 H27 120.0 . .
C28 C27 H27 120.0 . .
C27 C28 C20 120.8(4) . .
C27 C28 H28 119.6 . .
C20 C28 H28 119.6 . .
C30 N29 H29D 109.5 . .
C30 N29 H29E 109.5 . .
H29D N29 H29E 109.5 . .
C30 N29 H29F 109.5 . .
H29D N29 H29F 109.5 . .
H29E N29 H29F 109.5 . .
N29 C30 C31 109.9(4) . .
N29 C30 H30A 109.7 . .
C31 C30 H30A 109.7 . .
N29 C30 H30B 109.7 . .
C31 C30 H30B 109.7 . .
H30A C30 H30B 108.2 . .
C30 C31 C32 113.5(4) . .
C30 C31 H31A 108.9 . .
C32 C31 H31A 108.9 . .
C30 C31 H31B 108.9 . .
C32 C31 H31B 108.9 . .
H31A C31 H31B 107.7 . .
C33 C32 C31 112.3(3) . .
C33 C32 H32A 109.1 . .
C31 C32 H32A 109.1 . .
C33 C32 H32B 109.1 . .
C31 C32 H32B 109.1 . .
H32A C32 H32B 107.9 . .
C32 C33 C34 114.9(3) . .
C32 C33 H33A 108.6 . .
C34 C33 H33A 108.6 . .
C32 C33 H33B 108.6 . .
C34 C33 H33B 108.6 . .
H33A C33 H33B 107.5 . .
C35 C34 C33 113.0(3) . .
C35 C34 H34A 109.0 . .
C33 C34 H34A 109.0 . .
C35 C34 H34B 109.0 . .
C33 C34 H34B 109.0 . .
H34A C34 H34B 107.8 . .
C34 C35 C36 116.0(3) . .
C34 C35 H35A 108.3 . .
C36 C35 H35A 108.3 . .
C34 C35 H35B 108.3 . .
C36 C35 H35B 108.3 . .
H35A C35 H35B 107.4 . .
C37 C36 C35 114.3(3) . .
C37 C36 H36A 108.7 . .
C35 C36 H36A 108.7 . .
C37 C36 H36B 108.7 . .
C35 C36 H36B 108.7 . .
H36A C36 H36B 107.6 . .
C36 C37 C38 115.0(3) . .
C36 C37 H37A 108.5 . .
C38 C37 H37A 108.5 . .
C36 C37 H37B 108.5 . .
C38 C37 H37B 108.5 . .
H37A C37 H37B 107.5 . .
C37 C38 C39 114.7(3) . .
C37 C38 H38A 108.6 . .
C39 C38 H38A 108.6 . .
C37 C38 H38B 108.6 . .
C39 C38 H38B 108.6 . .
H38A C38 H38B 107.6 . .
C38 C39 C40 114.6(3) . .
C38 C39 H39A 108.6 . .
C40 C39 H39A 108.6 . .
C38 C39 H39B 108.6 . .
C40 C39 H39B 108.6 . .
H39A C39 H39B 107.6 . .
C39 C40 C41 114.3(3) . .
C39 C40 H40A 108.7 . .
C41 C40 H40A 108.7 . .
C39 C40 H40B 108.7 . .
C41 C40 H40B 108.7 . .
H40A C40 H40B 107.6 . .
C42 C41 C40 114.7(3) . .
C42 C41 H41A 108.6 . .
C40 C41 H41A 108.6 . .
C42 C41 H41B 108.6 . .
C40 C41 H41B 108.6 . .
H41A C41 H41B 107.6 . .
C41 C42 C43 113.5(3) . .
C41 C42 H42A 108.9 . .
C43 C42 H42A 108.9 . .
C41 C42 H42B 108.9 . .
C43 C42 H42B 108.9 . .
H42A C42 H42B 107.7 . .
C44 C43 C42 114.4(3) . .
C44 C43 H43A 108.6 . .
C42 C43 H43A 108.6 . .
C44 C43 H43B 108.6 . .
C42 C43 H43B 108.6 . .
H43A C43 H43B 107.6 . .
C43 C44 H44A 109.5 . .
C43 C44 H44B 109.5 . .
H44A C44 H44B 109.5 . .
C43 C44 H44C 109.5 . .
H44A C44 H44C 109.5 . .
H44B C44 H44C 109.5 . .
C2A N1A H1A1 109.5 . .
C2A N1A H1A2 109.5 . .
H1A1 N1A H1A2 109.5 . .
C2A N1A H1A3 109.5 . .
H1A1 N1A H1A3 109.5 . .
H1A2 N1A H1A3 109.5 . .
N1A C2A C3A 111.2(3) . .
N1A C2A H2A1 109.4 . .
C3A C2A H2A1 109.4 . .
N1A C2A H2A2 109.4 . .
C3A C2A H2A2 109.4 . .
H2A1 C2A H2A2 108.0 . .
C4A C3A C2A 111.9(3) . .
C4A C3A H3A1 109.2 . .
C2A C3A H3A1 109.2 . .
C4A C3A H3A2 109.2 . .
C2A C3A H3A2 109.2 . .
H3A1 C3A H3A2 107.9 . .
C3A C4A C5A 113.1(3) . .
C3A C4A H4A1 109.0 . .
C5A C4A H4A1 109.0 . .
C3A C4A H4A2 109.0 . .
C5A C4A H4A2 109.0 . .
H4A1 C4A H4A2 107.8 . .
C6A C5A C4A 114.7(4) . .
C6A C5A H5A1 108.6 . .
C4A C5A H5A1 108.6 . .
C6A C5A H5A2 108.6 . .
C4A C5A H5A2 108.6 . .
H5A1 C5A H5A2 107.6 . .
C5A C6A C7A 114.4(4) . .
C5A C6A H6A1 108.7 . .
C7A C6A H6A1 108.7 . .
C5A C6A H6A2 108.7 . .
C7A C6A H6A2 108.7 . .
H6A1 C6A H6A2 107.6 . .
C8A C7A C6A 114.8(4) . .
C8A C7A H7A1 108.6 . .
C6A C7A H7A1 108.6 . .
C8A C7A H7A2 108.6 . .
C6A C7A H7A2 108.6 . .
H7A1 C7A H7A2 107.5 . .
C7A C8A C9A 114.3(4) . .
C7A C8A H8A1 108.7 . .
C9A C8A H8A1 108.7 . .
C7A C8A H8A2 108.7 . .
C9A C8A H8A2 108.7 . .
H8A1 C8A H8A2 107.6 . .
C10A C9A C8A 113.5(4) . .
C10A C9A H9A1 108.9 . .
C8A C9A H9A1 108.9 . .
C10A C9A H9A2 108.9 . .
C8A C9A H9A2 108.9 . .
H9A1 C9A H9A2 107.7 . .
C9A C10A C11A 113.0(3) . .
C9A C10A H10C 109.0 . .
C11A C10A H10C 109.0 . .
C9A C10A H10D 109.0 . .
C11A C10A H10D 109.0 . .
H10C C10A H10D 107.8 . .
C10A C11A C12A 113.1(3) . .
C10A C11A H11C 109.0 . .
C12A C11A H11C 109.0 . .
C10A C11A H11D 109.0 . .
C12A C11A H11D 109.0 . .
H11C C11A H11D 107.8 . .
C13A C12A C11A 113.2(3) . .
C13A C12A H12C 108.9 . .
C11A C12A H12C 108.9 . .
C13A C12A H12D 108.9 . .
C11A C12A H12D 108.9 . .
H12C C12A H12D 107.7 . .
C12A C13A C14A 114.2(3) . .
C12A C13A H13C 108.7 . .
C14A C13A H13C 108.7 . .
C12A C13A H13D 108.7 . .
C14A C13A H13D 108.7 . .
H13C C13A H13D 107.6 . .
C15A C14A C13A 113.7(3) . .
C15A C14A H14C 108.8 . .
C13A C14A H14C 108.8 . .
C15A C14A H14D 108.8 . .
C13A C14A H14D 108.8 . .
H14C C14A H14D 107.7 . .
C14A C15A C16A 113.7(4) . .
C14A C15A H15C 108.8 . .
C16A C15A H15C 108.8 . .
C14A C15A H15D 108.8 . .
C16A C15A H15D 108.8 . .
H15C C15A H15D 107.7 . .
C15A C16A H16D 109.5 . .
C15A C16A H16E 109.5 . .
H16D C16A H16E 109.5 . .
C15A C16A H16F 109.5 . .
H16D C16A H16F 109.5 . .
H16E C16A H16F 109.5 . .
O17A C19A O18A 125.2(4) . .
O17A C19A C20A 117.0(4) . .
O18A C19A C20A 117.8(4) . .
C28A C20A C21A 119.3(4) . .
C28A C20A C19A 119.3(4) . .
C21A C20A C19A 121.3(3) . .
C25A C21A C20A 119.7(3) . .
C25A C21A C22A 118.4(3) . .
C20A C21A C22A 121.9(3) . .
O24A C22A O23A 124.7(4) 1 .
O24A C22A O23A 124.7(4) . .
O24A C22A C21A 117.7(4) 1 .
O24A C22A C21A 117.7(4) . .
O23A C22A C21A 117.6(4) . .
C21A C25A C26A 120.3(4) . .
C21A C25A H25A 119.8 . .
C26A C25A H25A 119.8 . .
C27A C26A C25A 119.8(4) . .
C27A C26A H26A 120.1 . .
C25A C26A H26A 120.1 . .
C28A C27A C26A 120.2(4) . .
C28A C27A H27A 119.9 . .
C26A C27A H27A 119.9 . .
C27A C28A C20A 120.7(4) . .
C27A C28A H28A 119.7 . .
C20A C28A H28A 119.7 . .
C30A N29A H29A 109.5 . .
C30A N29A H29B 109.5 . .
H29A N29A H29B 109.5 . .
C30A N29A H29C 109.5 . .
H29A N29A H29C 109.5 . .
H29B N29A H29C 109.5 . .
N29A C30A C31A 118.0(4) . .
C32B C31A C30A 115.3(6) . .
C30A C31A C32A 122.4(5) . .
C32B C32A C33A 97.7(10) . .
C32B C32A C31A 55.8(9) . .
C33A C32A C31A 117.5(5) . .
C32A C32B C31A 90.7(11) . .
C32A C32B C33A 52.3(8) . .
C31A C32B C33A 112.3(8) . .
C34B C33A C32A 120.1(6) . .
C32A C33A C34A 119.8(5) . .
C34B C33A C32B 112.2(7) . .
C34A C33A C32B 132.0(5) . .
C34B C34A C35A 97.0(9) . .
C34B C34A C33A 57.4(8) . .
C35A C34A C33A 119.0(6) . .
C34A C34B C33A 87.2(10) . .
C34A C34B C35A 50.5(7) . .
C33A C34B C35A 110.9(8) . .
C34A C35A C36B 121.6(7) . .
C34A C35A C36A 120.4(5) . .
C36B C35A C34B 112.0(7) . .
C36A C35A C34B 133.8(5) . .
C36B C36A C37A 96.1(10) . .
C36B C36A C35A 56.6(8) . .
C37A C36A C35A 120.9(6) . .
C36A C36B C35A 86.4(10) . .
C36A C36B C37A 49.8(8) . .
C35A C36B C37A 112.2(8) . .
C36A C37A C38B 122.5(7) . .
C36A C37A C38A 121.1(6) . .
C38B C37A C36B 113.7(7) . .
C38A C37A C36B 136.7(6) . .
C38B C38A C39A 96.3(9) . .
C38B C38A C37A 56.5(8) . .
C39A C38A C37A 121.2(6) . .
C38A C38B C37A 86.4(10) . .
C38A C38B C39A 49.6(7) . .
C37A C38B C39A 112.2(8) . .
C38A C39A C40B 123.1(7) . .
C38A C39A C40A 121.5(6) . .
C40B C39A C38B 113.8(7) . .
C40A C39A C38B 135.7(6) . .
C40B C40A C41A 97.3(10) . .
C40B C40A C39A 55.4(9) . .
C41A C40A C39A 121.0(6) . .
C40A C40B C39A 89.1(11) . .
C40A C40B C41A 49.5(8) . .
C39A C40B C41A 113.8(8) . .
C40A C41A C42B 121.4(7) . .
C40A C41A C42A 122.3(6) . .
C42B C41A C40B 115.3(7) . .
C42A C41A C40B 137.1(6) . .
C42B C42A C43A 100.8(11) . .
C42B C42A C41A 54.6(9) . .
C43A C42A C41A 122.3(6) . .
C42A C42B C41A 92.4(11) . .
C42A C42B C43A 48.3(8) . .
C41A C42B C43A 115.1(8) . .
C42A C43A C44B 118.3(8) . .
C42A C43A C44A 121.8(7) . .
C44B C43A C42B 111.5(8) . .
C44A C43A C42B 134.3(6) . .
C44B C44A C43A 59.1(10) . .
C44A C44B C43A 86.7(12) . .

loop_
_geom_bond_atom_site_label_1
_geom_bond_atom_site_label_2
_geom_bond_distance
_geom_bond_site_symmetry_2
N1 C2 1.469(5) .
N1 H1A 0.8900 .
N1 H1B 0.8900 .
N1 H1C 0.8900 .
C2 C3 1.507(6) .
C2 H2A 0.9700 .
C2 H2B 0.9700 .
C3 C4 1.520(6) .
C3 H3A 0.9700 .
C3 H3B 0.9700 .
C4 C5 1.511(6) .
C4 H4A 0.9700 .
C4 H4B 0.9700 .
C5 C6 1.519(6) .
C5 H5A 0.9700 .
C5 H5B 0.9700 .
C6 C7 1.508(6) .
C6 H6A 0.9700 .
C6 H6B 0.9700 .
C7 C8 1.532(5) .
C7 H7A 0.9700 .
C7 H7B 0.9700 .
C8 C9 1.507(6) .
C8 H8A 0.9700 .
C8 H8B 0.9700 .
C9 C10 1.529(5) .
C9 H9A 0.9700 .
C9 H9B 0.9700 .
C10 C11 1.508(6) .
C10 H10A 0.9700 .
C10 H10B 0.9700 .
C11 C12 1.512(5) .
C11 H11A 0.9700 .
C11 H11B 0.9700 .
C12 C13 1.510(6) .
C12 H12A 0.9700 .
C12 H12B 0.9700 .
C13 C14 1.518(5) .
C13 H13A 0.9700 .
C13 H13B 0.9700 .
C14 C15 1.511(5) .
C14 H14A 0.9700 .
C14 H14B 0.9700 .
C15 C16 1.513(6) .
C15 H15A 0.9700 .
C15 H15B 0.9700 .
C16 H16A 0.9600 .
C16 H16B 0.9600 .
C16 H16C 0.9600 .
O17 C19 1.258(5) .
O18 C19 1.250(5) .
C19 O18 1.250(5) 1
C19 O17 1.258(5) 1
C19 C20 1.509(6) .
C20 C28 1.385(5) .
C20 C21 1.393(6) .
C21 C25 1.388(7) .
C21 C22 1.510(7) .
C22 O23 1.220(6) .
C22 O24X 1.260(9) .
C22 O24Y 1.366(9) .
O24X O24Y 0.742(10) .
C25 C26 1.381(7) .
C25 H25 0.9300 .
C26 C27 1.365(7) .
C26 H26 0.9300 .
C27 C28 1.378(6) .
C27 H27 0.9300 .
C28 H28 0.9300 .
N29 C30 1.483(5) .
N29 H29D 0.8900 .
N29 H29E 0.8900 .
N29 H29F 0.8900 .
C30 C31 1.495(6) .
C30 H30A 0.9700 .
C30 H30B 0.9700 .
C31 C32 1.529(6) .
C31 H31A 0.9700 .
C31 H31B 0.9700 .
C32 C33 1.503(6) .
C32 H32A 0.9700 .
C32 H32B 0.9700 .
C33 C34 1.521(5) .
C33 H33A 0.9700 .
C33 H33B 0.9700 .
C34 C35 1.509(6) .
C34 H34A 0.9700 .
C34 H34B 0.9700 .
C35 C36 1.516(5) .
C35 H35A 0.9700 .
C35 H35B 0.9700 .
C36 C37 1.498(5) .
C36 H36A 0.9700 .
C36 H36B 0.9700 .
C37 C38 1.512(5) .
C37 H37A 0.9700 .
C37 H37B 0.9700 .
C38 C39 1.513(5) .
C38 H38A 0.9700 .
C38 H38B 0.9700 .
C39 C40 1.515(5) .
C39 H39A 0.9700 .
C39 H39B 0.9700 .
C40 C41 1.518(5) .
C40 H40A 0.9700 .
C40 H40B 0.9700 .
C41 C42 1.507(5) .
C41 H41A 0.9700 .
C41 H41B 0.9700 .
C42 C43 1.521(5) .
C42 H42A 0.9700 .
C42 H42B 0.9700 .
C43 C44 1.504(5) .
C43 H43A 0.9700 .
C43 H43B 0.9700 .
C44 H44A 0.9600 .
C44 H44B 0.9600 .
C44 H44C 0.9600 .
N1A C2A 1.488(5) .
N1A H1A1 0.8900 .
N1A H1A2 0.8900 .
N1A H1A3 0.8900 .
C2A C3A 1.525(5) .
C2A H2A1 0.9700 .
C2A H2A2 0.9700 .
C3A C4A 1.500(6) .
C3A H3A1 0.9700 .
C3A H3A2 0.9700 .
C4A C5A 1.520(5) .
C4A H4A1 0.9700 .
C4A H4A2 0.9700 .
C5A C6A 1.501(6) .
C5A H5A1 0.9700 .
C5A H5A2 0.9700 .
C6A C7A 1.521(6) .
C6A H6A1 0.9700 .
C6A H6A2 0.9700 .
C7A C8A 1.509(6) .
C7A H7A1 0.9700 .
C7A H7A2 0.9700 .
C8A C9A 1.523(5) .
C8A H8A1 0.9700 .
C8A H8A2 0.9700 .
C9A C10A 1.522(6) .
C9A H9A1 0.9700 .
C9A H9A2 0.9700 .
C10A C11A 1.524(5) .
C10A H10C 0.9700 .
C10A H10D 0.9700 .
C11A C12A 1.532(5) .
C11A H11C 0.9700 .
C11A H11D 0.9700 .
C12A C13A 1.513(5) .
C12A H12C 0.9700 .
C12A H12D 0.9700 .
C13A C14A 1.523(5) .
C13A H13C 0.9700 .
C13A H13D 0.9700 .
C14A C15A 1.502(5) .
C14A H14C 0.9700 .
C14A H14D 0.9700 .
C15A C16A 1.526(6) .
C15A H15C 0.9700 .
C15A H15D 0.9700 .
C16A H16D 0.9600 .
C16A H16E 0.9600 .
C16A H16F 0.9600 .
O17A C19A 1.249(5) .
O18A C19A 1.265(6) .
C19A C20A 1.502(6) .
C20A C28A 1.384(6) .
C20A C21A 1.398(5) .
C21A C25A 1.378(5) .
C21A C22A 1.501(5) .
C22A O24A 1.247(5) 1
C22A O24A 1.247(5) .
C22A O23A 1.267(5) .
C25A C26A 1.390(5) .
C25A H25A 0.9300 .
C26A C27A 1.376(6) .
C26A H26A 0.9300 .
C27A C28A 1.374(6) .
C27A H27A 0.9300 .
C28A H28A 0.9300 .
N29A C30A 1.421(7) .
N29A H29A 0.8900 .
N29A H29B 0.8900 .
N29A H29C 0.8900 .
C30A C31A 1.444(7) .
C31A C32B 1.294(12) .
C31A C32A 1.564(9) .
C32A C32B 0.862(12) .
C32A C33A 1.369(8) .
C33A C34B 1.348(11) .
C33A C34A 1.599(9) .
C34A C34B 0.927(11) .
C34A C35A 1.330(8) .
C35A C36B 1.339(12) .
C35A C36A 1.601(9) .
C36A C36B 0.965(12) .
C36A C37A 1.314(9) .
C37A C38B 1.336(12) .
C37A C38A 1.598(9) .
C38A C38B 0.965(12) .
C38A C39A 1.309(9) .
C39A C40B 1.330(12) .
C39A C40A 1.615(9) .
C40A C40B 0.938(12) .
C40A C41A 1.302(9) .
C40B C41A 1.698(13) .
C41A C42B 1.334(12) .
C41A C42A 1.635(9) .
C42A C42B 0.890(11) .
C42A C43A 1.293(9) .
C43A C44B 1.367(13) .
C43A C44A 1.590(10) .
C44A C44B 0.894(13) .
O45A O45B 1.709(17) .
O46A O46B 0.797(10) .

loop_
_geom_hbond_atom_site_label_D
_geom_hbond_atom_site_label_H
_geom_hbond_atom_site_label_A
_geom_hbond_distance_DH
_geom_hbond_distance_HA
_geom_hbond_distance_DA
_geom_hbond_angle_DHA
_geom_hbond_site_symmetry_A
N1 H1A O18A 0.89 1.97 2.846(5) 169.9 1_655
N1 H1B O45B 0.89 2.16 2.911(16) 141.7 2_765
N1 H1C O18 0.89 1.89 2.772(4) 168.8 1
N29 H29D O45A 0.89 1.97 2.766(6) 148.4 2_666
N29 H29D O45B 0.89 1.98 2.800(16) 152.7 2_666
N29 H29E O18A 0.89 2.14 2.894(4) 141.9 1_556
N29 H29E O23A 0.89 2.39 3.024(4) 128.4 1_556
N29 H29F O18A 0.89 2.09 2.904(4) 151.6 2_556
N29 H29F O17A 0.89 2.44 3.205(5) 143.8 2_556
N1A H1A1 O23A 0.89 1.94 2.801(5) 163.7 1_565
N1A H1A2 O17 0.89 1.88 2.751(4) 164.8 2_665
N1A H1A3 O23A 0.89 2.15 2.898(4) 141.8 2_665
N29A H29A O17 0.89 2.04 2.919(6) 170.5 1
N29A H29B O23 0.89 1.91 2.737(5) 152.8 2_665
N29A H29C O24A 0.89 2.30 2.923(5) 127.1 1
